data_1504661
loop_
_publ_author_name
'Yumoto, Koji'
'Irie, Masahiro'
'Matsuda, Kenji'

_publ_contact_author
;Prof. Kenji. Matsuda
Department of Chemistry and Biochemistry
Graduate School of Engineering, Kyushu University
Motooka 744, Nishi-ku, Fukuoka 819-0395, Japan
;
_publ_section_title
;
 Control of the photoreactivity of diarylethene derivatives by
 quaternarization of the pyridylethynyl group.
;
_journal_issue 10
_journal_name_full 'Organic letters'
_journal_page_first 2051
_journal_page_last 2054
_journal_paper_doi 10.1021/ol8005216
_journal_volume 10
_journal_year 2008
_chemical_formula_sum 'C39 H20 F6 N2 S2'
_chemical_formula_weight 694.71
_chemical_name_systematic
;
 ?
;
_space_group_IT_number 14
_symmetry_cell_setting monoclinic
_symmetry_space_group_name_Hall '-P 2ybc'
_symmetry_space_group_name_H-M 'P 1 21/c 1'
_atom_sites_solution_hydrogens geom
_atom_sites_solution_primary direct
_atom_sites_solution_secondary difmap
_audit_creation_method SHELXL-97
_cell_angle_alpha 90.00
_cell_angle_beta 93.401(2)
_cell_angle_gamma 90.00
_cell_formula_units_Z 4
_cell_length_a 12.0966(14)
_cell_length_b 11.5379(13)
_cell_length_c 23.623(3)
_cell_measurement_reflns_used 3562
_cell_measurement_temperature 123
_cell_measurement_theta_max 21.50
_cell_measurement_theta_min 2.34
_cell_volume 3291.2(7)
_computing_cell_refinement 'Bruker SMART'
_computing_data_collection 'Bruker SMART'
_computing_data_reduction 'Bruker SAINT'
_computing_molecular_graphics 'Bruker SHELXTL'
_computing_publication_material 'Bruker SHELXTL'
_computing_structure_refinement 'SHELXL-97 (Sheldrick, 1997)'
_computing_structure_solution 'SHELXS-97 (Sheldrick, 1990)'
_diffrn_ambient_temperature 123
_diffrn_detector_area_resol_mean 8.333
_diffrn_measured_fraction_theta_full 0.994
_diffrn_measured_fraction_theta_max 0.994
_diffrn_measurement_device_type 'CCD area detector'
_diffrn_measurement_method 'phi and omega scans'
_diffrn_radiation_monochromator graphite
_diffrn_radiation_source 'fine-focus sealed tube'
_diffrn_radiation_type MoK\a
_diffrn_radiation_wavelength 0.71073
_diffrn_reflns_av_R_equivalents 0.0458
_diffrn_reflns_av_sigmaI/netI 0.0534
_diffrn_reflns_limit_h_max 13
_diffrn_reflns_limit_h_min -15
_diffrn_reflns_limit_k_max 14
_diffrn_reflns_limit_k_min -10
_diffrn_reflns_limit_l_max 29
_diffrn_reflns_limit_l_min -21
_diffrn_reflns_number 18676
_diffrn_reflns_theta_full 26.60
_diffrn_reflns_theta_max 26.60
_diffrn_reflns_theta_min 1.73
_exptl_absorpt_coefficient_mu 0.228
_exptl_absorpt_correction_T_max 0.9666
_exptl_absorpt_correction_T_min 0.9143
_exptl_absorpt_correction_type empirical
_exptl_absorpt_process_details
;
SADABS Sheldrick 1996
;
_exptl_crystal_colour yellow
_exptl_crystal_density_diffrn 1.402
_exptl_crystal_density_method 'not measured'
_exptl_crystal_description block
_exptl_crystal_F_000 1440
_exptl_crystal_size_max 0.40
_exptl_crystal_size_mid 0.20
_exptl_crystal_size_min 0.15
_refine_diff_density_max 0.903
_refine_diff_density_min -0.783
_refine_diff_density_rms 0.073
_refine_ls_extinction_method none
_refine_ls_goodness_of_fit_ref 1.551
_refine_ls_hydrogen_treatment constr
_refine_ls_matrix_type full
_refine_ls_number_parameters 442
_refine_ls_number_reflns 6853
_refine_ls_number_restraints 0
_refine_ls_restrained_S_all 1.551
_refine_ls_R_factor_all 0.1188
_refine_ls_R_factor_gt 0.0833
_refine_ls_shift/su_max 0.000
_refine_ls_shift/su_mean 0.000
_refine_ls_structure_factor_coef Fsqd
_refine_ls_weighting_details 'calc w=1/[\s^2^(Fo^2^)+(0.1000P)^2^+0.0000P] where P=(Fo^2^+2Fc^2^)/3'
_refine_ls_weighting_scheme calc
_refine_ls_wR_factor_gt 0.2373
_refine_ls_wR_factor_ref 0.2629
_reflns_number_gt 4454
_reflns_number_total 6853
_reflns_threshold_expression >2sigma(I)
_cod_data_source_file ol8005216-file004.cif
_cod_data_source_block 1a
_cod_depositor_comments
;
The following automatic conversions were performed:

'_symmetry_cell_setting' value 'Monoclinic' changed to 'monoclinic'
according to /home/saulius/struct/CIF-dictionaries/cif_core.dic
dictionary named 'cif_core.dic' version 2.4.1 from 2010-06-29.

Automatic conversion script
Id: cif_fix_values 1715 2011-07-08 13:25:40Z adriana 
;
_cod_original_sg_symbol_H-M P2(1)/c
_cod_database_code 1504661

loop_
_symmetry_equiv_pos_as_xyz
'x, y, z'
'-x, y+1/2, -z+1/2'
'-x, -y, -z'
'x, -y-1/2, z-1/2'

loop_
_atom_site_label
_atom_site_type_symbol
_atom_site_fract_x
_atom_site_fract_y
_atom_site_fract_z
_atom_site_U_iso_or_equiv
_atom_site_adp_type
_atom_site_occupancy
_atom_site_symmetry_multiplicity
_atom_site_calc_flag
_atom_site_refinement_flags
C1 C 0.3600(3) 0.1299(3) 0.11498(15) 0.0445(9) Uani 1 1 d .
C2 C 0.2527(3) 0.1576(3) 0.12663(14) 0.0402(8) Uani 1 1 d .
C3 C 0.2248(3) 0.1171(3) 0.18093(14) 0.0407(8) Uani 1 1 d .
H3 H 0.1553 0.1313 0.1963 0.049 Uiso 1 1 calc R
C4 C 0.3071(3) 0.0561(3) 0.20859(14) 0.0404(8) Uani 1 1 d .
C5 C 0.1802(3) 0.2261(3) 0.08795(14) 0.0433(9) Uani 1 1 d .
C6 C 0.1165(4) 0.3253(4) 0.11043(17) 0.0643(12) Uani 1 1 d .
C7 C 0.0704(5) 0.3872(4) 0.0590(2) 0.0792(16) Uani 1 1 d .
C8 C 0.0966(4) 0.3187(4) 0.00919(16) 0.0565(11) Uani 1 1 d .
C9 C 0.1616(3) 0.2173(3) 0.03140(15) 0.0425(8) Uani 1 1 d .
C10 C 0.1795(3) 0.0091(3) 0.00304(15) 0.0451(9) Uani 1 1 d .
C11 C 0.1913(3) 0.1266(3) -0.00735(14) 0.0407(8) Uani 1 1 d .
C12 C 0.2260(3) 0.1478(3) -0.06299(14) 0.0448(9) Uani 1 1 d .
H12 H 0.2364 0.2236 -0.0775 0.054 Uiso 1 1 calc R
C13 C 0.2431(3) 0.0494(3) -0.09360(15) 0.0459(9) Uani 1 1 d .
C14 C 0.4161(3) 0.1643(3) 0.06727(16) 0.0493(9) Uani 1 1 d .
C15 C 0.4606(3) 0.1984(4) 0.02618(18) 0.0561(10) Uani 1 1 d .
C16 C 0.5057(3) 0.2427(4) -0.02365(18) 0.0588(11) Uani 1 1 d .
C17 C 0.4782(6) 0.3506(5) -0.0436(3) 0.128(3) Uani 1 1 d .
H17 H 0.4298 0.3986 -0.0238 0.154 Uiso 1 1 calc R
C18 C 0.5215(7) 0.3892(7) -0.0931(4) 0.159(4) Uani 1 1 d .
H18 H 0.4971 0.4622 -0.1077 0.190 Uiso 1 1 calc R
C19 C 0.6170(4) 0.2277(5) -0.1034(2) 0.0724(13) Uani 1 1 d .
H19 H 0.6649 0.1819 -0.1248 0.087 Uiso 1 1 calc R
C20 C 0.5765(4) 0.1797(4) -0.05599(19) 0.0644(12) Uani 1 1 d .
H20 H 0.5969 0.1030 -0.0451 0.077 Uiso 1 1 calc R
C21 C 0.1426(3) -0.0454(3) 0.05142(16) 0.0499(10) Uani 1 1 d .
C22 C 0.1096(3) -0.0945(3) 0.09150(17) 0.0517(10) Uani 1 1 d .
C23 C 0.0708(3) -0.1557(3) 0.13946(15) 0.0461(9) Uani 1 1 d .
C24 C 0.0095(3) -0.1013(4) 0.17913(18) 0.0584(11) Uani 1 1 d .
H24 H -0.0067 -0.0209 0.1761 0.070 Uiso 1 1 calc R
C25 C -0.0277(4) -0.1655(4) 0.2229(2) 0.0699(13) Uani 1 1 d .
H25 H -0.0702 -0.1265 0.2496 0.084 Uiso 1 1 calc R
C26 C 0.0505(4) -0.3288(4) 0.1927(2) 0.0656(12) Uani 1 1 d .
H26 H 0.0660 -0.4091 0.1970 0.079 Uiso 1 1 calc R
C27 C 0.0914(3) -0.2725(3) 0.14694(18) 0.0567(10) Uani 1 1 d .
H27 H 0.1334 -0.3137 0.1208 0.068 Uiso 1 1 calc R
C28 C 0.3054(3) -0.0007(3) 0.26400(15) 0.0435(9) Uani 1 1 d .
C29 C 0.2337(4) 0.0374(4) 0.30334(17) 0.0599(11) Uani 1 1 d .
H29 H 0.1863 0.1015 0.2947 0.072 Uiso 1 1 calc R
C30 C 0.2309(4) -0.0175(5) 0.35532(19) 0.0747(14) Uani 1 1 d .
H30 H 0.1804 0.0086 0.3818 0.090 Uiso 1 1 calc R
C31 C 0.2993(5) -0.1084(5) 0.3692(2) 0.0788(15) Uani 1 1 d .
H31 H 0.2979 -0.1437 0.4055 0.095 Uiso 1 1 calc R
C32 C 0.3697(4) -0.1483(4) 0.3306(2) 0.0776(14) Uani 1 1 d .
H32 H 0.4165 -0.2127 0.3397 0.093 Uiso 1 1 calc R
C33 C 0.3732(4) -0.0953(4) 0.27850(19) 0.0612(11) Uani 1 1 d .
H33 H 0.4225 -0.1237 0.2519 0.073 Uiso 1 1 calc R
C34 C 0.2777(3) 0.0403(4) -0.15209(15) 0.0501(10) Uani 1 1 d .
C35 C 0.3216(4) 0.1366(4) -0.17793(17) 0.0607(11) Uani 1 1 d .
H35 H 0.3317 0.2071 -0.1575 0.073 Uiso 1 1 calc R
C36 C 0.3506(4) 0.1293(5) -0.23389(19) 0.0754(15) Uani 1 1 d .
H36 H 0.3774 0.1962 -0.2521 0.090 Uiso 1 1 calc R
C37 C 0.3413(4) 0.0266(5) -0.26315(19) 0.0749(15) Uani 1 1 d .
H37 H 0.3639 0.0217 -0.3009 0.090 Uiso 1 1 calc R
C38 C 0.2996(4) -0.0672(5) -0.2378(2) 0.0733(14) Uani 1 1 d .
H38 H 0.2925 -0.1381 -0.2582 0.088 Uiso 1 1 calc R
C39 C 0.2669(4) -0.0617(4) -0.18248(18) 0.0622(12) Uani 1 1 d .
H39 H 0.2369 -0.1284 -0.1655 0.075 Uiso 1 1 calc R
F1 F 0.1687(4) 0.3886(3) 0.14640(16) 0.1497(19) Uani 1 1 d .
F2 F 0.0279(3) 0.2856(3) 0.13898(15) 0.1246(14) Uani 1 1 d .
F3 F -0.0313(5) 0.4063(9) 0.06105(18) 0.280(5) Uani 1 1 d .
F4 F 0.1068(9) 0.4876(3) 0.05607(17) 0.288(6) Uani 1 1 d .
F5 F 0.1508(5) 0.3814(3) -0.02524(18) 0.165(2) Uani 1 1 d .
F6 F 0.0043(4) 0.2881(3) -0.01945(19) 0.165(2) Uani 1 1 d .
N1 N 0.5940(4) 0.3319(5) -0.1211(2) 0.1057(18) Uani 1 1 d .
N2 N -0.0089(3) -0.2781(4) 0.23100(16) 0.0677(10) Uani 1 1 d .
S1 S 0.42406(8) 0.05205(9) 0.16997(4) 0.0499(3) Uani 1 1 d .
S2 S 0.21342(10) -0.07192(8) -0.05484(4) 0.0599(4) Uani 1 1 d .

loop_
_atom_site_aniso_label
_atom_site_aniso_U_11
_atom_site_aniso_U_22
_atom_site_aniso_U_33
_atom_site_aniso_U_23
_atom_site_aniso_U_13
_atom_site_aniso_U_12
C1 0.044(2) 0.048(2) 0.042(2) 0.0033(17) 0.0049(15) 0.0021(17)
C2 0.048(2) 0.0384(19) 0.0340(18) -0.0026(15) 0.0018(15) 0.0036(15)
C3 0.0411(18) 0.046(2) 0.0357(18) -0.0039(15) 0.0045(14) 0.0038(16)
C4 0.0434(19) 0.042(2) 0.0359(19) 0.0001(15) 0.0051(15) 0.0033(16)
C5 0.054(2) 0.044(2) 0.0324(18) -0.0013(15) 0.0056(15) 0.0105(17)
C6 0.087(3) 0.065(3) 0.040(2) -0.008(2) 0.001(2) 0.030(2)
C7 0.115(4) 0.056(3) 0.065(3) -0.011(2) -0.010(3) 0.058(3)
C8 0.085(3) 0.047(2) 0.037(2) 0.0038(18) 0.000(2) 0.019(2)
C9 0.054(2) 0.037(2) 0.0369(19) 0.0009(15) 0.0052(16) 0.0103(16)
C10 0.058(2) 0.040(2) 0.038(2) 0.0019(16) 0.0059(16) 0.0099(17)
C11 0.051(2) 0.039(2) 0.0328(18) 0.0004(15) 0.0037(15) 0.0107(16)
C12 0.059(2) 0.040(2) 0.0357(19) 0.0038(15) 0.0056(16) 0.0066(17)
C13 0.055(2) 0.051(2) 0.0331(19) 0.0010(16) 0.0094(16) 0.0124(18)
C14 0.050(2) 0.054(2) 0.045(2) 0.0060(18) 0.0085(17) 0.0062(18)
C15 0.052(2) 0.066(3) 0.051(2) 0.008(2) 0.0098(19) 0.007(2)
C16 0.054(2) 0.070(3) 0.054(2) 0.012(2) 0.0173(19) 0.006(2)
C17 0.145(6) 0.087(4) 0.165(7) 0.061(4) 0.109(5) 0.050(4)
C18 0.168(7) 0.128(6) 0.193(9) 0.098(6) 0.119(7) 0.070(6)
C19 0.068(3) 0.086(4) 0.066(3) 0.010(3) 0.027(2) 0.001(3)
C20 0.073(3) 0.063(3) 0.060(3) 0.012(2) 0.021(2) 0.008(2)
C21 0.068(3) 0.039(2) 0.043(2) 0.0018(17) 0.0091(19) 0.0020(18)
C22 0.068(3) 0.044(2) 0.044(2) -0.0025(18) 0.0093(18) -0.0018(19)
C23 0.049(2) 0.048(2) 0.040(2) 0.0054(17) 0.0033(16) -0.0071(17)
C24 0.061(3) 0.057(3) 0.059(3) 0.001(2) 0.021(2) 0.001(2)
C25 0.070(3) 0.077(3) 0.065(3) -0.002(2) 0.027(2) -0.007(3)
C26 0.069(3) 0.057(3) 0.071(3) 0.014(2) 0.006(2) -0.010(2)
C27 0.068(3) 0.046(2) 0.057(3) 0.0012(19) 0.014(2) -0.003(2)
C28 0.049(2) 0.044(2) 0.037(2) 0.0017(16) 0.0022(16) -0.0004(17)
C29 0.063(3) 0.070(3) 0.048(2) 0.008(2) 0.0130(19) 0.013(2)
C30 0.088(3) 0.088(4) 0.051(3) 0.005(2) 0.023(2) -0.009(3)
C31 0.104(4) 0.084(4) 0.048(3) 0.020(3) 0.008(3) -0.015(3)
C32 0.092(3) 0.065(3) 0.075(3) 0.032(3) 0.003(3) 0.011(3)
C33 0.067(3) 0.058(3) 0.059(3) 0.015(2) 0.010(2) 0.012(2)
C34 0.055(2) 0.060(3) 0.036(2) -0.0006(18) 0.0032(16) 0.0216(19)
C35 0.074(3) 0.065(3) 0.045(2) 0.008(2) 0.014(2) 0.029(2)
C36 0.080(3) 0.097(4) 0.051(3) 0.024(3) 0.025(2) 0.039(3)
C37 0.070(3) 0.120(5) 0.035(2) -0.003(3) 0.008(2) 0.041(3)
C38 0.063(3) 0.110(4) 0.047(3) -0.024(3) 0.001(2) 0.021(3)
C39 0.064(3) 0.079(3) 0.044(2) -0.015(2) 0.0022(19) 0.014(2)
F1 0.196(4) 0.110(3) 0.130(3) -0.085(2) -0.095(3) 0.089(3)
F2 0.140(3) 0.140(3) 0.100(3) 0.028(2) 0.063(2) 0.074(3)
F3 0.210(5) 0.567(14) 0.065(3) 0.030(5) 0.022(3) 0.264(8)
F4 0.733(18) 0.051(2) 0.069(3) -0.0106(18) -0.052(5) 0.007(5)
F5 0.269(5) 0.092(2) 0.150(3) 0.079(3) 0.139(4) 0.110(3)
F6 0.199(4) 0.089(2) 0.190(4) -0.056(3) -0.143(3) 0.074(3)
N1 0.110(4) 0.104(4) 0.109(4) 0.049(3) 0.061(3) 0.020(3)
N2 0.073(2) 0.069(3) 0.063(2) 0.009(2) 0.0204(19) -0.014(2)
S1 0.0449(5) 0.0615(7) 0.0440(6) 0.0099(4) 0.0074(4) 0.0114(4)
S2 0.0977(9) 0.0396(6) 0.0436(6) -0.0032(4) 0.0141(5) 0.0107(5)

loop_
_atom_type_symbol
_atom_type_description
_atom_type_scat_dispersion_real
_atom_type_scat_dispersion_imag
_atom_type_scat_source
C C 0.0033 0.0016 'International Tables Vol C Tables 4.2.6.8 and 6.1.1.4'
H H 0.0000 0.0000 'International Tables Vol C Tables 4.2.6.8 and 6.1.1.4'
N N 0.0061 0.0033 'International Tables Vol C Tables 4.2.6.8 and 6.1.1.4'
F F 0.0171 0.0103 'International Tables Vol C Tables 4.2.6.8 and 6.1.1.4'
S S 0.1246 0.1234 'International Tables Vol C Tables 4.2.6.8 and 6.1.1.4'

loop_
_geom_angle_atom_site_label_1
_geom_angle_atom_site_label_2
_geom_angle_atom_site_label_3
_geom_angle
C2 C1 C14 126.8(3)
C2 C1 S1 110.9(3)
C14 C1 S1 122.2(3)
C1 C2 C3 112.3(3)
C1 C2 C5 122.5(3)
C3 C2 C5 125.1(3)
C4 C3 C2 113.5(3)
C4 C3 H3 123.3
C2 C3 H3 123.3
C3 C4 C28 127.9(3)
C3 C4 S1 111.1(3)
C28 C4 S1 121.0(3)
C9 C5 C2 129.7(3)
C9 C5 C6 110.6(3)
C2 C5 C6 119.7(3)
F1 C6 F2 103.6(4)
F1 C6 C7 114.9(5)
F2 C6 C7 107.1(4)
F1 C6 C5 115.8(4)
F2 C6 C5 110.6(4)
C7 C6 C5 104.7(3)
F4 C7 F3 101.0(6)
F4 C7 C8 111.2(6)
F3 C7 C8 112.6(5)
F4 C7 C6 112.1(5)
F3 C7 C6 112.0(5)
C8 C7 C6 107.9(3)
F5 C8 F6 105.8(4)
F5 C8 C7 110.1(4)
F6 C8 C7 109.8(4)
F5 C8 C9 112.6(4)
F6 C8 C9 112.6(4)
C7 C8 C9 106.0(3)
C5 C9 C11 130.4(3)
C5 C9 C8 110.2(3)
C11 C9 C8 119.4(3)
C11 C10 C21 128.7(3)
C11 C10 S2 110.9(3)
C21 C10 S2 120.4(3)
C10 C11 C12 111.8(3)
C10 C11 C9 124.2(3)
C12 C11 C9 123.8(3)
C13 C12 C11 114.0(3)
C13 C12 H12 123.0
C11 C12 H12 123.0
C12 C13 C34 128.0(3)
C12 C13 S2 110.5(3)
C34 C13 S2 121.4(3)
C15 C14 C1 176.6(4)
C14 C15 C16 175.9(4)
C17 C16 C20 115.7(4)
C17 C16 C15 121.0(4)
C20 C16 C15 123.2(4)
C16 C17 C18 119.3(5)
C16 C17 H17 120.4
C18 C17 H17 120.4
N1 C18 C17 124.3(6)
N1 C18 H18 117.8
C17 C18 H18 117.8
N1 C19 C20 123.9(5)
N1 C19 H19 118.0
C20 C19 H19 118.0
C19 C20 C16 120.2(4)
C19 C20 H20 119.9
C16 C20 H20 119.9
C22 C21 C10 177.8(4)
C21 C22 C23 178.9(4)
C24 C23 C27 117.2(4)
C24 C23 C22 121.7(4)
C27 C23 C22 121.0(4)
C25 C24 C23 118.8(4)
C25 C24 H24 120.6
C23 C24 H24 120.6
N2 C25 C24 125.1(4)
N2 C25 H25 117.4
C24 C25 H25 117.4
N2 C26 C27 124.2(4)
N2 C26 H26 117.9
C27 C26 H26 117.9
C26 C27 C23 119.4(4)
C26 C27 H27 120.3
C23 C27 H27 120.3
C29 C28 C33 117.9(4)
C29 C28 C4 120.1(3)
C33 C28 C4 122.0(3)
C28 C29 C30 120.0(4)
C28 C29 H29 120.0
C30 C29 H29 120.0
C31 C30 C29 121.3(4)
C31 C30 H30 119.4
C29 C30 H30 119.4
C30 C31 C32 119.5(4)
C30 C31 H31 120.2
C32 C31 H31 120.2
C31 C32 C33 120.0(5)
C31 C32 H32 120.0
C33 C32 H32 120.0
C32 C33 C28 121.2(4)
C32 C33 H33 119.4
C28 C33 H33 119.4
C39 C34 C35 118.7(4)
C39 C34 C13 121.7(4)
C35 C34 C13 119.6(4)
C34 C35 C36 119.6(4)
C34 C35 H35 120.2
C36 C35 H35 120.2
C37 C36 C35 120.9(5)
C37 C36 H36 119.6
C35 C36 H36 119.6
C38 C37 C36 119.4(4)
C38 C37 H37 120.3
C36 C37 H37 120.3
C37 C38 C39 121.0(5)
C37 C38 H38 119.5
C39 C38 H38 119.5
C34 C39 C38 120.3(5)
C34 C39 H39 119.9
C38 C39 H39 119.9
C19 N1 C18 116.3(5)
C26 N2 C25 115.3(4)
C1 S1 C4 92.17(17)
C13 S2 C10 92.77(18)

loop_
_geom_bond_atom_site_label_1
_geom_bond_atom_site_label_2
_geom_bond_distance
C1 C2 1.380(5)
C1 C14 1.407(5)
C1 S1 1.725(4)
C2 C3 1.425(5)
C2 C5 1.460(5)
C3 C4 1.354(5)
C3 H3 0.9500
C4 C28 1.465(5)
C4 S1 1.729(3)
C5 C9 1.345(5)
C5 C6 1.496(5)
C6 F1 1.261(5)
C6 F2 1.378(6)
C6 C7 1.488(6)
C7 F4 1.243(8)
C7 F3 1.253(7)
C7 C8 1.469(6)
C8 F5 1.295(5)
C8 F6 1.318(5)
C8 C9 1.488(5)
C9 C11 1.450(5)
C10 C11 1.387(5)
C10 C21 1.400(5)
C10 S2 1.726(4)
C11 C12 1.425(5)
C12 C13 1.369(5)
C12 H12 0.9500
C13 C34 1.471(5)
C13 S2 1.722(4)
C14 C15 1.204(5)
C15 C16 1.422(5)
C16 C17 1.366(7)
C16 C20 1.386(6)
C17 C18 1.382(8)
C17 H17 0.9500
C18 N1 1.309(8)
C18 H18 0.9500
C19 N1 1.298(6)
C19 C20 1.367(6)
C19 H19 0.9500
C20 H20 0.9500
C21 C22 1.192(5)
C22 C23 1.437(5)
C23 C24 1.380(5)
C23 C27 1.380(5)
C24 C25 1.369(6)
C24 H24 0.9500
C25 N2 1.331(6)
C25 H25 0.9500
C26 N2 1.325(6)
C26 C27 1.377(5)
C26 H26 0.9500
C27 H27 0.9500
C28 C29 1.380(5)
C28 C33 1.396(5)
C29 C30 1.384(6)
C29 H29 0.9500
C30 C31 1.364(7)
C30 H30 0.9500
C31 C32 1.364(7)
C31 H31 0.9500
C32 C33 1.378(6)
C32 H32 0.9500
C33 H33 0.9500
C34 C39 1.381(6)
C34 C35 1.388(6)
C35 C36 1.390(6)
C35 H35 0.9500
C36 C37 1.373(7)
C36 H36 0.9500
C37 C38 1.349(7)
C37 H37 0.9500
C38 C39 1.390(6)
C38 H38 0.9500
C39 H39 0.9500
